data_4313853
loop_
_publ_author_name
'Franti\<sek Hartl'
'Taasje Mahabiersing'
'Pascal Le Floch'
'Francois Mathey'
'Louis Ricard'
'Patrick Rosa'
'Stanislav Z\'ali\<s'

_publ_contact_author_address
;
    Labo DCPH,
    Ecole Polytechnique
    Route de Saclay
    91128 Palaiseau
    France
;
_publ_contact_author_email louis.ricard@polytechnique.fr
_publ_contact_author_fax 01-69-33-39-90
_publ_contact_author_name 'Louis Ricard'
_publ_contact_author_phone 01-69-33-45-72
_publ_section_title
;
 Electronic Properties of 4,4',5,5'-Tetramethyl-2,2'-biphosphinine (tmbp)
 in the Redox Series fac-[Mn(Br)(CO)3(tmbp)], [Mn(CO)3(tmbp)]2, and
 [Mn(CO)3(tmbp)]-: Crystallographic, Spectroelectrochemical, and DFT
 Computational Study
;
_journal_name_full 'Inorganic Chemistry'
_journal_page_first 4442
_journal_page_last 4455
_journal_paper_doi 10.1021/ic0206894
_journal_volume 42
_journal_year 2003
_chemical_formula_sum 'C17 H16 Br Mn O3 P2'
_chemical_formula_weight 465.09
_chemical_name_systematic
;
  ?
;
_space_group_IT_number 14
_symmetry_cell_setting monoclinic
_symmetry_space_group_name_Hall '-P 2ybc'
_symmetry_space_group_name_H-M 'P 1 21/c 1'
_atom_sites_solution_hydrogens geom
_atom_sites_solution_primary direct
_atom_sites_solution_secondary difmap
_audit_creation_method SHELXL-97
_cell_angle_alpha 90.00
_cell_angle_beta 99.591(3)
_cell_angle_gamma 90.00
_cell_formula_units_Z 4
_cell_length_a 15.1080(5)
_cell_length_b 12.5770(6)
_cell_length_c 10.0060(8)
_cell_measurement_reflns_used 381
_cell_measurement_temperature 150.0(1)
_cell_measurement_theta_max 20.0
_cell_measurement_theta_min 3.0
_cell_volume 1874.70(19)
_computing_structure_refinement 'SHELXL-97 (Sheldrick, 1997)'
_computing_structure_solution 'SHELXS-97 (Sheldrick, 1990)'
_diffrn_ambient_temperature 150.0(1)
_diffrn_measured_fraction_theta_full .995
_diffrn_measured_fraction_theta_max .995
_diffrn_measurement_device_type KappaCCD
_diffrn_measurement_method 'phi and omega scans'
_diffrn_radiation_monochromator graphite
_diffrn_radiation_source 'fine-focus sealed tube'
_diffrn_radiation_type MoK\a
_diffrn_radiation_wavelength 0.71070
_diffrn_reflns_av_R_equivalents 0.0000
_diffrn_reflns_av_sigmaI/netI 0.0467
_diffrn_reflns_limit_h_max 21
_diffrn_reflns_limit_h_min 0
_diffrn_reflns_limit_k_max 17
_diffrn_reflns_limit_k_min 0
_diffrn_reflns_limit_l_max 13
_diffrn_reflns_limit_l_min -14
_diffrn_reflns_number 5458
_diffrn_reflns_theta_full 30.04
_diffrn_reflns_theta_max 30.04
_diffrn_reflns_theta_min 1.37
_exptl_absorpt_coefficient_mu 3.018
_exptl_absorpt_correction_T_max 0.7523
_exptl_absorpt_correction_T_min 0.5836
_exptl_absorpt_correction_type 'multiple scans'
_exptl_crystal_colour red
_exptl_crystal_density_diffrn 1.648
_exptl_crystal_density_method 'not measured'
_exptl_crystal_description plate
_exptl_crystal_F_000 928
_exptl_crystal_size_max 0.20
_exptl_crystal_size_mid 0.14
_exptl_crystal_size_min 0.10
_refine_diff_density_max .505
_refine_diff_density_min -.628
_refine_diff_density_rms .094
_refine_ls_extinction_method none
_refine_ls_goodness_of_fit_ref 1.216
_refine_ls_hydrogen_treatment mixed
_refine_ls_matrix_type full
_refine_ls_number_parameters 239
_refine_ls_number_reflns 5458
_refine_ls_number_restraints 0
_refine_ls_restrained_S_all 1.216
_refine_ls_R_factor_all 0.0700
_refine_ls_R_factor_gt 0.0540
_refine_ls_shift/su_max 0.001
_refine_ls_shift/su_mean 0.000
_refine_ls_structure_factor_coef Fsqd
_refine_ls_weighting_details 'calc w=1/[\s^2^(Fo^2^)+(0.0461P)^2^+5.4527P] where P=(Fo^2^+2Fc^2^)/3'
_refine_ls_weighting_scheme calc
_refine_ls_wR_factor_gt 0.1477
_refine_ls_wR_factor_ref 0.1541
_reflns_number_gt 4559
_reflns_number_total 5458
_reflns_threshold_expression >2sigma(I)
_cod_data_source_file ic0206894_1.cif
_cod_data_source_block mnbip;compound2
_cod_depositor_comments
;
The following automatic conversions were performed:

'_symmetry_cell_setting' value 'Monoclinic' changed to 'monoclinic'
according to the built-in table from CIF Core dictionary named
'cif_core.dic' version 2.4.1 from 2010-06-29.

Automatic conversion script
Id: cif_fix_values 1646 2011-03-28 12:23:43Z adriana 
;
_cod_original_sg_symbol_H-M 'P 1 21/c 1 '
_cod_database_code 4313853

loop_
_symmetry_equiv_pos_as_xyz
'x, y, z'
'-x, y+1/2, -z+1/2'
'-x, -y, -z'
'x, -y-1/2, z-1/2'

loop_
_atom_site_label
_atom_site_type_symbol
_atom_site_fract_x
_atom_site_fract_y
_atom_site_fract_z
_atom_site_U_iso_or_equiv
_atom_site_adp_type
_atom_site_occupancy
_atom_site_symmetry_multiplicity
_atom_site_calc_flag
_atom_site_refinement_flags
_atom_site_disorder_assembly
_atom_site_disorder_group
Mn1 Mn 0.20479(4) 0.08760(5) 0.14061(5) 0.02102(15) Uani 1 1 d . . .
P1 P 0.18029(6) -0.08936(8) 0.12222(9) 0.0205(2) Uani 1 1 d . A .
P2 P 0.29116(6) 0.02908(8) 0.33200(9) 0.0197(2) Uani 1 1 d . A .
C1 C 0.1164(2) -0.1759(3) 0.0167(4) 0.0237(7) Uani 1 1 d . . .
H1 H 0.0796 -0.1480 -0.0618 0.028 Uiso 1 1 calc R A .
C2 C 0.1148(2) -0.2848(3) 0.0386(4) 0.0236(7) Uani 1 1 d . A .
C3 C 0.1673(2) -0.3341(3) 0.1512(4) 0.0223(7) Uani 1 1 d . . .
C4 C 0.2239(2) -0.2770(3) 0.2508(4) 0.0213(7) Uani 1 1 d . A .
H4 H 0.2571 -0.3164 0.3232 0.026 Uiso 1 1 calc R . .
C5 C 0.2356(2) -0.1667(3) 0.2527(3) 0.0196(7) Uani 1 1 d . . .
C6 C 0.2916(2) -0.1057(3) 0.3604(3) 0.0191(7) Uani 1 1 d . A .
C7 C 0.3417(2) -0.1484(3) 0.4781(4) 0.0243(7) Uani 1 1 d . . .
H7 H 0.3401 -0.2234 0.4887 0.029 Uiso 1 1 calc R A .
C8 C 0.3938(2) -0.0905(4) 0.5816(4) 0.0263(8) Uani 1 1 d . A .
C9 C 0.4021(2) 0.0213(3) 0.5772(4) 0.0255(8) Uani 1 1 d . . .
C10 C 0.3589(2) 0.0818(3) 0.4692(4) 0.0250(7) Uani 1 1 d . A .
H10 H 0.3678 0.1567 0.4721 0.030 Uiso 1 1 calc R . .
C11 C 0.0532(3) -0.3524(4) -0.0631(4) 0.0312(9) Uani 1 1 d . . .
H11A H 0.0036 -0.3793 -0.0211 0.047 Uiso 1 1 calc R A .
H11B H 0.0871 -0.4123 -0.0916 0.047 Uiso 1 1 calc R . .
H11C H 0.0292 -0.3090 -0.1423 0.047 Uiso 1 1 calc R . .
C12 C 0.1647(3) -0.4532(3) 0.1663(5) 0.0312(9) Uani 1 1 d . A .
H12A H 0.1033 -0.4757 0.1714 0.047 Uiso 1 1 calc R . .
H12B H 0.2048 -0.4744 0.2493 0.047 Uiso 1 1 calc R . .
H12C H 0.1844 -0.4869 0.0879 0.047 Uiso 1 1 calc R . .
C13 C 0.4410(3) -0.1511(4) 0.7044(5) 0.0386(11) Uani 1 1 d . . .
H13A H 0.4243 -0.2264 0.6956 0.058 Uiso 1 1 calc R A .
H13B H 0.4231 -0.1220 0.7867 0.058 Uiso 1 1 calc R . .
H13C H 0.5061 -0.1441 0.7100 0.058 Uiso 1 1 calc R . .
C14 C 0.4587(3) 0.0793(4) 0.6932(4) 0.0353(10) Uani 1 1 d . A .
H14A H 0.4629 0.1545 0.6697 0.053 Uiso 1 1 calc R . .
H14B H 0.5189 0.0481 0.7105 0.053 Uiso 1 1 calc R . .
H14C H 0.4309 0.0728 0.7746 0.053 Uiso 1 1 calc R . .
C15 C 0.2378(3) 0.2277(3) 0.1757(4) 0.0297(8) Uani 1 1 d . A .
C16 C 0.1327(3) 0.1184(3) -0.0261(4) 0.0291(8) Uani 1 1 d . A .
O1 O 0.2575(3) 0.3122(3) 0.1975(4) 0.0514(9) Uani 1 1 d . . .
O2 O 0.0901(3) 0.1357(3) -0.1218(4) 0.0513(10) Uani 1 1 d . . .
Br1 Br 0.33710(6) 0.06487(7) 0.02175(7) 0.0401(3) Uani 0.753(3) 1 d P A 1
C17 C 0.1095(6) 0.1050(6) 0.2250(8) 0.0243(14) Uani 0.753(3) 1 d P A 1
O3 O 0.0457(5) 0.1179(6) 0.2784(7) 0.0373(16) Uani 0.753(3) 1 d P A 1
Br2 Br 0.0815(2) 0.10948(19) 0.2637(3) 0.0311(8) Uani 0.247(3) 1 d P A 2
C17 C 0.3038(16) 0.0775(15) 0.046(2) 0.029(4) Uiso 0.247(3) 1 d P A 2
O3 O 0.3693(18) 0.0685(18) 0.003(2) 0.060(7) Uiso 0.247(3) 1 d P A 2

loop_
_atom_site_aniso_label
_atom_site_aniso_U_11
_atom_site_aniso_U_22
_atom_site_aniso_U_33
_atom_site_aniso_U_23
_atom_site_aniso_U_13
_atom_site_aniso_U_12
Mn1 0.0244(3) 0.0192(3) 0.0188(3) 0.0018(2) 0.0015(2) 0.0010(2)
P1 0.0234(4) 0.0188(4) 0.0177(4) 0.0000(3) -0.0010(3) 0.0015(3)
P2 0.0201(4) 0.0205(4) 0.0178(4) -0.0007(3) 0.0015(3) -0.0006(3)
C1 0.0252(17) 0.0268(19) 0.0178(16) -0.0028(14) 0.0000(13) 0.0012(14)
C2 0.0213(16) 0.0283(19) 0.0219(17) -0.0045(14) 0.0055(13) -0.0027(14)
C3 0.0227(16) 0.0186(17) 0.0277(18) -0.0034(14) 0.0099(14) -0.0019(13)
C4 0.0202(15) 0.0226(17) 0.0218(16) 0.0024(13) 0.0051(13) 0.0028(13)
C5 0.0193(15) 0.0218(17) 0.0174(15) 0.0014(13) 0.0019(12) 0.0025(13)
C6 0.0162(14) 0.0227(17) 0.0189(15) 0.0007(13) 0.0048(12) 0.0010(13)
C7 0.0230(17) 0.0240(18) 0.0253(18) 0.0041(15) 0.0019(14) 0.0011(14)
C8 0.0174(15) 0.040(2) 0.0199(17) 0.0062(16) -0.0005(13) -0.0002(15)
C9 0.0182(16) 0.038(2) 0.0204(17) -0.0045(15) 0.0034(13) -0.0081(15)
C10 0.0232(16) 0.029(2) 0.0227(17) -0.0059(15) 0.0035(13) -0.0044(15)
C11 0.036(2) 0.032(2) 0.0256(19) -0.0094(16) 0.0032(16) -0.0085(17)
C12 0.036(2) 0.0187(18) 0.040(2) -0.0018(16) 0.0092(17) -0.0030(16)
C13 0.029(2) 0.052(3) 0.030(2) 0.011(2) -0.0086(16) -0.003(2)
C14 0.0265(19) 0.054(3) 0.0233(19) -0.0102(19) -0.0035(15) -0.0045(19)
C15 0.034(2) 0.026(2) 0.030(2) 0.0040(16) 0.0078(16) -0.0017(16)
C16 0.034(2) 0.028(2) 0.029(2) -0.0022(16) 0.0143(16) 0.0021(16)
O1 0.064(2) 0.0333(19) 0.058(2) -0.0002(17) 0.0138(19) -0.0105(18)
O2 0.055(2) 0.061(2) 0.0352(18) 0.0075(17) -0.0010(16) 0.0259(19)
Br1 0.0270(4) 0.0676(5) 0.0273(3) 0.0041(3) 0.0093(3) 0.0054(3)
C17 0.027(4) 0.020(3) 0.024(4) 0.003(3) 0.001(2) 0.003(3)
O3 0.031(3) 0.044(3) 0.039(3) 0.005(2) 0.014(3) 0.011(3)
Br2 0.032(2) 0.0289(11) 0.0338(15) 0.0053(10) 0.0084(12) 0.0062(13)

loop_
_atom_type_symbol
_atom_type_description
_atom_type_scat_dispersion_real
_atom_type_scat_dispersion_imag
_atom_type_scat_source
Mn Mn .3368 .7283 'International Tables Vol C Tables 4.2.6.8 and 6.1.1.4'
Br Br -.2901 2.4595 'International Tables Vol C Tables 4.2.6.8 and 6.1.1.4'
P P .1023 .0942 'International Tables Vol C Tables 4.2.6.8 and 6.1.1.4'
C C .0033 .0016 'International Tables Vol C Tables 4.2.6.8 and 6.1.1.4'
H H .0000 .0000 'International Tables Vol C Tables 4.2.6.8 and 6.1.1.4'
O O .0106 .0060 'International Tables Vol C Tables 4.2.6.8 and 6.1.1.4'

loop_
_geom_angle_atom_site_label_1
_geom_angle_atom_site_label_2
_geom_angle_atom_site_label_3
_geom_angle
_geom_angle_site_symmetry_1
_geom_angle_site_symmetry_3
_geom_angle_publ_flag
C17 Mn1 C15 90.4(3) . . ?
C17 Mn1 C16 90.1(3) . . ?
C15 Mn1 C16 94.05(19) . . ?
C17 Mn1 C17 176.4(6) . . ?
C15 Mn1 C17 87.1(6) . . ?
C16 Mn1 C17 87.6(6) . . ?
C17 Mn1 P2 92.1(2) . . ?
C15 Mn1 P2 92.87(13) . . ?
C16 Mn1 P2 172.74(13) . . ?
C17 Mn1 P2 90.6(6) . . ?
C17 Mn1 P1 91.4(2) . . ?
C15 Mn1 P1 171.85(14) . . ?
C16 Mn1 P1 93.90(13) . . ?
C17 Mn1 P1 91.5(6) . . ?
P2 Mn1 P1 79.12(4) . . ?
C17 Mn1 Br2 2.7(2) . . ?
C15 Mn1 Br2 90.04(14) . . ?
C16 Mn1 Br2 92.73(14) . . ?
C17 Mn1 Br2 177.1(6) . . ?
P2 Mn1 Br2 89.45(7) . . ?
P1 Mn1 Br2 91.38(7) . . ?
C17 Mn1 Br1 179.5(2) . . ?
C15 Mn1 Br1 89.31(13) . . ?
C16 Mn1 Br1 89.54(12) . . ?
C17 Mn1 Br1 3.1(6) . . ?
P2 Mn1 Br1 88.36(3) . . ?
P1 Mn1 Br1 88.95(4) . . ?
Br2 Mn1 Br1 177.68(7) . . ?
C1 P1 C5 105.20(18) . . ?
C1 P1 Mn1 138.54(14) . . ?
C5 P1 Mn1 116.18(13) . . ?
C10 P2 C6 105.40(19) . . ?
C10 P2 Mn1 137.93(15) . . ?
C6 P2 Mn1 116.64(12) . . ?
C2 C1 P1 123.8(3) . . ?
C2 C1 H1 118.1 . . ?
P1 C1 H1 118.1 . . ?
C1 C2 C3 122.6(3) . . ?
C1 C2 C11 118.1(3) . . ?
C3 C2 C11 119.3(4) . . ?
C4 C3 C2 122.6(3) . . ?
C4 C3 C12 117.6(3) . . ?
C2 C3 C12 119.8(3) . . ?
C5 C4 C3 125.5(3) . . ?
C5 C4 H4 117.2 . . ?
C3 C4 H4 117.2 . . ?
C4 C5 C6 125.7(3) . . ?
C4 C5 P1 120.3(3) . . ?
C6 C5 P1 114.0(3) . . ?
C7 C6 C5 125.6(3) . . ?
C7 C6 P2 120.3(3) . . ?
C5 C6 P2 114.0(2) . . ?
C6 C7 C8 125.8(4) . . ?
C6 C7 H7 117.1 . . ?
C8 C7 H7 117.1 . . ?
C7 C8 C9 122.5(3) . . ?
C7 C8 C13 118.0(4) . . ?
C9 C8 C13 119.5(4) . . ?
C10 C9 C8 122.4(3) . . ?
C10 C9 C14 117.7(4) . . ?
C8 C9 C14 119.9(4) . . ?
C9 C10 P2 123.6(3) . . ?
C9 C10 H10 118.2 . . ?
P2 C10 H10 118.2 . . ?
C2 C11 H11A 109.5 . . ?
C2 C11 H11B 109.5 . . ?
H11A C11 H11B 109.5 . . ?
C2 C11 H11C 109.5 . . ?
H11A C11 H11C 109.5 . . ?
H11B C11 H11C 109.5 . . ?
C3 C12 H12A 109.5 . . ?
C3 C12 H12B 109.5 . . ?
H12A C12 H12B 109.5 . . ?
C3 C12 H12C 109.5 . . ?
H12A C12 H12C 109.5 . . ?
H12B C12 H12C 109.5 . . ?
C8 C13 H13A 109.5 . . ?
C8 C13 H13B 109.5 . . ?
H13A C13 H13B 109.5 . . ?
C8 C13 H13C 109.5 . . ?
H13A C13 H13C 109.5 . . ?
H13B C13 H13C 109.5 . . ?
C9 C14 H14A 109.5 . . ?
C9 C14 H14B 109.5 . . ?
H14A C14 H14B 109.5 . . ?
C9 C14 H14C 109.5 . . ?
H14A C14 H14C 109.5 . . ?
H14B C14 H14C 109.5 . . ?
O1 C15 Mn1 179.7(5) . . ?
O2 C16 Mn1 179.0(4) . . ?
O3 C17 Mn1 178.6(8) . . ?
O3 C17 Mn1 172(2) . . ?

loop_
_geom_bond_atom_site_label_1
_geom_bond_atom_site_label_2
_geom_bond_distance
_geom_bond_site_symmetry_2
_geom_bond_publ_flag
Mn1 C17 1.800(9) . ?
Mn1 C15 1.848(4) . ?
Mn1 C16 1.875(4) . ?
Mn1 C17 1.90(3) . ?
Mn1 P2 2.2537(10) . ?
Mn1 P1 2.2587(11) . ?
Mn1 Br2 2.413(3) . ?
Mn1 Br1 2.5070(11) . ?
P1 C1 1.701(4) . ?
P1 C5 1.728(4) . ?
P2 C10 1.704(4) . ?
P2 C6 1.719(4) . ?
C1 C2 1.389(6) . ?
C1 H1 0.9500 . ?
C2 C3 1.409(5) . ?
C2 C11 1.519(5) . ?
C3 C4 1.398(5) . ?
C3 C12 1.506(5) . ?
C4 C5 1.398(5) . ?
C4 H4 0.9500 . ?
C5 C6 1.470(5) . ?
C6 C7 1.396(5) . ?
C7 C8 1.397(5) . ?
C7 H7 0.9500 . ?
C8 C9 1.413(6) . ?
C8 C13 1.519(5) . ?
C9 C10 1.392(6) . ?
C9 C14 1.509(5) . ?
C10 H10 0.9500 . ?
C11 H11A 0.9800 . ?
C11 H11B 0.9800 . ?
C11 H11C 0.9800 . ?
C12 H12A 0.9800 . ?
C12 H12B 0.9800 . ?
C12 H12C 0.9800 . ?
C13 H13A 0.9800 . ?
C13 H13B 0.9800 . ?
C13 H13C 0.9800 . ?
C14 H14A 0.9800 . ?
C14 H14B 0.9800 . ?
C14 H14C 0.9800 . ?
C15 O1 1.116(5) . ?
C16 O2 1.083(5) . ?
C17 O3 1.188(11) . ?
C17 O3 1.15(4) . ?
